data_4103554
loop_
_publ_author_name
'Diem H. T. Phan'
'Kevin G. M. Kou'
'Vy M. Dong'

_publ_section_title
;
 Enantioselective Desymmetrization of Cyclopropenes by Hydroacylation
;
_journal_name_full 'Journal of the American Chemical Society'
_journal_page_first 16354
_journal_page_last 16355
_journal_paper_doi 10.1021/ja107738a
_journal_volume 132
_journal_year 2010
_chemical_absolute_configuration rmad
_chemical_compound_source 'Synthesized by the authors. See text'
_chemical_formula_moiety 'C19 H18 O2'
_chemical_formula_sum 'C19 H18 O2'
_chemical_formula_weight 278.33
_chemical_name_systematic
;
 ?
;
_space_group_IT_number 19
_symmetry_cell_setting orthorhombic
_symmetry_space_group_name_Hall 'P 2ac 2ab'
_symmetry_space_group_name_H-M 'P 21 21 21'
_atom_sites_solution_hydrogens geom
_atom_sites_solution_primary direct
_atom_sites_solution_secondary difmap
_audit_creation_method SHELXL-97
_cell_angle_alpha 90
_cell_angle_beta 90
_cell_angle_gamma 90
_cell_formula_units_Z 8
_cell_length_a 7.3861(2)
_cell_length_b 16.9714(3)
_cell_length_c 22.9921(4)
_cell_measurement_reflns_used 5345
_cell_measurement_temperature 200
_cell_measurement_theta_max 48.24
_cell_measurement_theta_min 3.85
_cell_volume 2882.12(11)
_computing_cell_refinement 'SAINT V7.68A(Bruker AXS, 2009)'
_computing_data_collection 'APEX2  (Bruker AXS, 2009)'
_computing_data_reduction 'SAINT V7.68A(Bruker AXS, 2009)'
_computing_molecular_graphics 'SHELXTL v6.12 (Bruker AXS, 2001)'
_computing_publication_material 'UdMX (Maris, 2004)'
_computing_structure_refinement 'SHELXL97 (Sheldrick, 2008)'
_computing_structure_solution 'SHELXS97 (Sheldrick, 2008)'
_diffrn_ambient_temperature 200
_diffrn_detector_area_resol_mean 5.5
_diffrn_measured_fraction_theta_full 0.997
_diffrn_measured_fraction_theta_max 0.997
_diffrn_measurement_device_type 'Bruker Smart 6000'
_diffrn_measurement_method \w
_diffrn_radiation_monochromator 'Montel 200 optics'
_diffrn_radiation_source 'Rotating Anode'
_diffrn_radiation_type CuK\a
_diffrn_radiation_wavelength 1.54178
_diffrn_reflns_av_R_equivalents 0.055
_diffrn_reflns_av_sigmaI/netI 0.0348
_diffrn_reflns_limit_h_max 9
_diffrn_reflns_limit_h_min -8
_diffrn_reflns_limit_k_max 20
_diffrn_reflns_limit_k_min -20
_diffrn_reflns_limit_l_max 28
_diffrn_reflns_limit_l_min -27
_diffrn_reflns_number 39413
_diffrn_reflns_theta_full 72.95
_diffrn_reflns_theta_max 72.95
_diffrn_reflns_theta_min 3.24
_exptl_absorpt_coefficient_mu 0.646
_exptl_absorpt_correction_T_max 0.9254
_exptl_absorpt_correction_T_min 0.8267
_exptl_absorpt_correction_type multi-scan
_exptl_absorpt_process_details 'Sadabs (Sheldrick, 2008)'
_exptl_crystal_colour Colorless
_exptl_crystal_density_diffrn 1.283
_exptl_crystal_density_method 'not measured'
_exptl_crystal_description Block
_exptl_crystal_F_000 1184
_exptl_crystal_size_max 0.24
_exptl_crystal_size_mid 0.15
_exptl_crystal_size_min 0.12
_refine_diff_density_max 0.219
_refine_diff_density_min -0.157
_refine_diff_density_rms 0.034
_refine_ls_abs_structure_details 'Flack H D (1983), 2442 Friedel Pairs'
_refine_ls_abs_structure_Flack -0.1(2)
_refine_ls_extinction_coef 0.00131(19)
_refine_ls_extinction_expression Fc^*^=kFc[1+0.001xFc^2^\l^3^/sin(2\q)]^-1/4^
_refine_ls_extinction_method SHELXL
_refine_ls_goodness_of_fit_ref 1.042
_refine_ls_hydrogen_treatment constr
_refine_ls_matrix_type full
_refine_ls_number_parameters 402
_refine_ls_number_reflns 5712
_refine_ls_number_restraints 0
_refine_ls_restrained_S_all 1.042
_refine_ls_R_factor_all 0.0558
_refine_ls_R_factor_gt 0.0437
_refine_ls_shift/su_max 0.000
_refine_ls_shift/su_mean 0.000
_refine_ls_structure_factor_coef Fsqd
_refine_ls_weighting_details 'calc w=1/[\s^2^(Fo^2^)+(0.0657P)^2^+0.1626P] where P=(Fo^2^+2Fc^2^)/3'
_refine_ls_weighting_scheme calc
_refine_ls_wR_factor_gt 0.1109
_refine_ls_wR_factor_ref 0.1196
_reflns_number_gt 4704
_reflns_number_total 5712
_reflns_threshold_expression I>2\s(I)
_cod_data_source_file ja107738a_si_004.cif
_cod_data_source_block loug12
_cod_depositor_comments
;
The following automatic conversions were performed:

'_geom_bond_publ_flag' value 'Y' changed to 'y' according to the
built-in table from CIF Core dictionary named 'cif_core.dic' version
2.4.1 from 2010-06-29 (51 time).

'_geom_angle_publ_flag' value 'Y'
changed to 'y' according to the built-in table from CIF Core
dictionary named 'cif_core.dic' version 2.4.1 from 2010-06-29 (78
times).

Automatic conversion script
Id: cif_fix_values 1715 2011-07-08 13:25:40Z adriana 
;
_cod_database_code 4103554

loop_
_symmetry_equiv_pos_as_xyz
'x, y, z'
'x+1/2, -y+1/2, -z'
'-x, y+1/2, -z+1/2'
'-x+1/2, -y, z+1/2'

loop_
_atom_site_label
_atom_site_type_symbol
_atom_site_fract_x
_atom_site_fract_y
_atom_site_fract_z
_atom_site_U_iso_or_equiv
_atom_site_adp_type
_atom_site_occupancy
_atom_site_symmetry_multiplicity
_atom_site_calc_flag
_atom_site_refinement_flags
_atom_site_disorder_assembly
_atom_site_disorder_group
O1 O 1.0802(3) 0.88696(10) 0.73555(7) 0.0658(5) Uani 1 1 d . . .
O2 O 1.1188(3) 0.76242(11) 0.79681(7) 0.0618(4) Uani 1 1 d . . .
H2 H 1.1291 0.8104 0.7884 0.093 Uiso 1 1 calc R . .
C1 C 1.0126(3) 0.91997(12) 0.59790(8) 0.0462(5) Uani 1 1 d . . .
C2 C 0.9412(4) 0.97795(13) 0.64093(9) 0.0594(6) Uani 1 1 d . . .
H2A H 0.8405 1.0125 0.6283 0.071 Uiso 1 1 calc R . .
H2B H 1.0295 1.0034 0.6673 0.071 Uiso 1 1 calc R . .
C3 C 0.8991(3) 0.89283(13) 0.65125(9) 0.0496(5) Uani 1 1 d . . .
H3 H 0.7719 0.8766 0.6425 0.060 Uiso 1 1 calc R . .
C4 C 0.9868(3) 0.85043(13) 0.69967(9) 0.0492(5) Uani 1 1 d . . .
C5 C 0.9651(3) 0.76465(13) 0.70433(9) 0.0440(5) Uani 1 1 d . . .
C6 C 1.0334(3) 0.72446(14) 0.75307(9) 0.0486(5) Uani 1 1 d . . .
C7 C 1.0136(3) 0.64356(14) 0.75770(11) 0.0585(6) Uani 1 1 d . . .
H7 H 1.0588 0.6169 0.7910 0.070 Uiso 1 1 calc R . .
C8 C 0.9298(3) 0.60187(15) 0.71484(11) 0.0605(6) Uani 1 1 d . . .
H8 H 0.9163 0.5464 0.7187 0.073 Uiso 1 1 calc R . .
C9 C 0.8632(3) 0.63989(14) 0.66514(11) 0.0567(6) Uani 1 1 d . . .
H9 H 0.8064 0.6105 0.6351 0.068 Uiso 1 1 calc R . .
C10 C 0.8811(3) 0.72019(14) 0.66044(9) 0.0489(5) Uani 1 1 d . . .
H10 H 0.8358 0.7461 0.6269 0.059 Uiso 1 1 calc R . .
C11 C 1.2135(3) 0.90480(15) 0.59844(10) 0.0563(6) Uani 1 1 d . . .
H11A H 1.2766 0.9485 0.5783 0.068 Uiso 1 1 calc R . .
H11B H 1.2570 0.9032 0.6391 0.068 Uiso 1 1 calc R . .
C12 C 1.2583(4) 0.82844(15) 0.56900(10) 0.0588(6) Uani 1 1 d . . .
H12A H 1.1968 0.7846 0.5894 0.071 Uiso 1 1 calc R . .
H12B H 1.3905 0.8191 0.5710 0.071 Uiso 1 1 calc R . .
C13 C 1.1983(4) 0.83007(15) 0.50540(10) 0.0578(6) Uani 1 1 d . . .
H13A H 1.2880 0.8604 0.4825 0.069 Uiso 1 1 calc R . .
H13B H 1.1972 0.7755 0.4902 0.069 Uiso 1 1 calc R . .
C14 C 1.0129(3) 0.86616(12) 0.49661(9) 0.0482(5) Uani 1 1 d . . .
C15 C 0.9298(4) 0.85748(15) 0.44249(10) 0.0609(6) Uani 1 1 d . . .
H15 H 0.9905 0.8287 0.4129 0.073 Uiso 1 1 calc R . .
C16 C 0.7636(4) 0.88919(17) 0.43093(11) 0.0673(8) Uani 1 1 d . . .
H16 H 0.7092 0.8822 0.3939 0.081 Uiso 1 1 calc R . .
C17 C 0.6754(4) 0.93159(17) 0.47375(13) 0.0712(8) Uani 1 1 d . . .
H17 H 0.5599 0.9539 0.4660 0.085 Uiso 1 1 calc R . .
C18 C 0.7544(4) 0.94160(15) 0.52770(11) 0.0599(6) Uani 1 1 d . . .
H18 H 0.6929 0.9708 0.5569 0.072 Uiso 1 1 calc R . .
C19 C 0.9249(3) 0.90891(12) 0.53973(9) 0.0463(5) Uani 1 1 d . . .
O3 O 0.5547(2) 0.84548(8) 0.75119(6) 0.0515(4) Uani 1 1 d . A .
O4 O 0.4342(2) 0.72966(9) 0.69120(6) 0.0533(4) Uani 1 1 d . A .
H4 H 0.4528 0.7772 0.6995 0.080 Uiso 1 1 calc R . .
C21 C 0.6067(3) 0.88470(14) 0.88551(10) 0.0529(6) Uani 1 1 d . . .
C22 C 0.7557(4) 0.91402(15) 0.84745(11) 0.0632(7) Uani 1 1 d . A .
H22A H 0.8736 0.9256 0.8660 0.076 Uiso 1 1 calc R . .
H22B H 0.7226 0.9501 0.8153 0.076 Uiso 1 1 calc R . .
C23 C 0.7017(3) 0.82950(12) 0.84177(8) 0.0440(5) Uani 1 1 d . A .
H23 H 0.7881 0.7910 0.8595 0.053 Uiso 1 1 calc R . .
C24 C 0.6020(3) 0.80011(12) 0.79049(8) 0.0434(5) Uani 1 1 d . . .
C25 C 0.5605(3) 0.71539(12) 0.78743(8) 0.0401(4) Uani 1 1 d . A .
C26 C 0.4805(3) 0.68393(12) 0.73691(8) 0.0441(5) Uani 1 1 d . . .
C27 C 0.4486(3) 0.60331(13) 0.73291(10) 0.0527(5) Uani 1 1 d . A .
H27 H 0.3999 0.5821 0.6980 0.063 Uiso 1 1 calc R . .
C28 C 0.4863(4) 0.55420(14) 0.77841(10) 0.0580(6) Uani 1 1 d . . .
H28 H 0.4631 0.4993 0.7752 0.070 Uiso 1 1 calc R A .
C29 C 0.5587(4) 0.58481(14) 0.82952(10) 0.0557(6) Uani 1 1 d . A .
H29 H 0.5820 0.5510 0.8616 0.067 Uiso 1 1 calc R . .
C30 C 0.5963(3) 0.66344(13) 0.83356(9) 0.0467(5) Uani 1 1 d . . .
H30 H 0.6479 0.6834 0.8684 0.056 Uiso 1 1 calc R A .
C31A C 0.3942(8) 0.8923(5) 0.8739(3) 0.0471(15) Uani 0.494(9) 1 d P A 1
H31A H 0.3720 0.9141 0.8346 0.057 Uiso 0.494(9) 1 calc PR A 1
H31B H 0.3358 0.8400 0.8765 0.057 Uiso 0.494(9) 1 calc PR A 1
C32A C 0.3168(7) 0.9478(4) 0.9206(3) 0.0575(18) Uani 0.494(9) 1 d P A 1
H32A H 0.3902 0.9965 0.9227 0.069 Uiso 0.494(9) 1 calc PR A 1
H32B H 0.1909 0.9625 0.9106 0.069 Uiso 0.494(9) 1 calc PR A 1
C31B C 0.4415(9) 0.9310(5) 0.8683(2) 0.0522(15) Uani 0.506(9) 1 d P A 2
H31C H 0.4591 0.9876 0.8769 0.063 Uiso 0.506(9) 1 calc PR A 2
H31D H 0.4177 0.9250 0.8262 0.063 Uiso 0.506(9) 1 calc PR A 2
C32B C 0.2865(7) 0.8988(4) 0.9031(2) 0.0599(19) Uani 0.506(9) 1 d P A 2
H32C H 0.2708 0.8421 0.8940 0.072 Uiso 0.506(9) 1 calc PR A 2
H32D H 0.1738 0.9265 0.8919 0.072 Uiso 0.506(9) 1 calc PR A 2
C33 C 0.3206(4) 0.90934(18) 0.97309(13) 0.0704(8) Uani 1 1 d . . .
H33A H 0.2339 0.8649 0.9717 0.084 Uiso 1 1 calc R A 1
H33B H 0.2791 0.9461 1.0037 0.084 Uiso 1 1 calc R A 1
C34 C 0.5041(3) 0.87786(13) 0.98984(9) 0.0527(5) Uani 1 1 d . A .
C35 C 0.5383(4) 0.85854(15) 1.04767(10) 0.0625(7) Uani 1 1 d . . .
H35 H 0.4446 0.8650 1.0756 0.075 Uiso 1 1 calc R A .
C36 C 0.7059(4) 0.83003(15) 1.06585(11) 0.0645(7) Uani 1 1 d . A .
H36 H 0.7262 0.8170 1.1055 0.077 Uiso 1 1 calc R . .
C37 C 0.8407(4) 0.82109(16) 1.02546(10) 0.0614(6) Uani 1 1 d . . .
H37 H 0.9563 0.8023 1.0372 0.074 Uiso 1 1 calc R A .
C38 C 0.8092(3) 0.83935(15) 0.96778(10) 0.0560(6) Uani 1 1 d . A .
H38 H 0.9041 0.8327 0.9403 0.067 Uiso 1 1 calc R . .
C39 C 0.6413(3) 0.86741(13) 0.94877(9) 0.0479(5) Uani 1 1 d . A .

loop_
_atom_site_aniso_label
_atom_site_aniso_U_11
_atom_site_aniso_U_22
_atom_site_aniso_U_33
_atom_site_aniso_U_23
_atom_site_aniso_U_13
_atom_site_aniso_U_12
O1 0.0849(12) 0.0571(10) 0.0555(9) -0.0010(8) -0.0116(9) -0.0065(9)
O2 0.0658(11) 0.0752(11) 0.0443(8) 0.0087(8) -0.0080(8) 0.0077(9)
C1 0.0586(13) 0.0390(10) 0.0409(10) -0.0009(8) 0.0013(10) -0.0014(10)
C2 0.0879(19) 0.0425(12) 0.0479(12) -0.0013(9) 0.0018(13) 0.0083(13)
C3 0.0598(13) 0.0456(12) 0.0435(11) 0.0043(9) 0.0040(11) 0.0071(10)
C4 0.0555(12) 0.0507(12) 0.0413(10) 0.0019(9) 0.0034(10) 0.0033(10)
C5 0.0431(10) 0.0484(11) 0.0404(10) 0.0066(8) 0.0064(9) 0.0047(9)
C6 0.0446(11) 0.0607(13) 0.0406(10) 0.0097(9) 0.0066(10) 0.0074(10)
C7 0.0536(13) 0.0604(14) 0.0617(14) 0.0208(11) 0.0075(12) 0.0096(11)
C8 0.0558(13) 0.0476(13) 0.0781(17) 0.0142(12) 0.0167(13) 0.0032(11)
C9 0.0527(13) 0.0541(14) 0.0633(14) -0.0013(11) 0.0110(12) -0.0011(10)
C10 0.0490(12) 0.0532(13) 0.0445(11) 0.0064(9) 0.0051(10) 0.0028(10)
C11 0.0621(14) 0.0624(15) 0.0446(12) -0.0017(10) -0.0029(11) -0.0092(12)
C12 0.0579(14) 0.0617(15) 0.0566(13) -0.0008(11) 0.0031(12) 0.0070(12)
C13 0.0633(14) 0.0596(15) 0.0506(13) -0.0095(11) 0.0082(12) -0.0012(12)
C14 0.0622(14) 0.0443(11) 0.0380(10) 0.0027(8) -0.0003(10) -0.0118(10)
C15 0.0727(16) 0.0662(15) 0.0437(12) 0.0008(10) -0.0017(12) -0.0233(13)
C16 0.0777(19) 0.0725(17) 0.0518(14) 0.0127(13) -0.0175(14) -0.0289(15)
C17 0.0629(16) 0.0708(18) 0.0801(19) 0.0243(15) -0.0219(15) -0.0097(14)
C18 0.0601(14) 0.0576(14) 0.0621(14) 0.0078(12) -0.0050(13) 0.0006(12)
C19 0.0580(13) 0.0379(10) 0.0430(11) 0.0041(8) -0.0016(10) -0.0063(9)
O3 0.0678(10) 0.0432(8) 0.0436(7) 0.0044(6) -0.0047(8) 0.0066(7)
O4 0.0661(10) 0.0538(9) 0.0400(7) -0.0003(6) -0.0054(7) 0.0034(8)
C21 0.0574(13) 0.0547(14) 0.0466(12) -0.0099(10) -0.0039(11) 0.0193(11)
C22 0.0847(18) 0.0511(14) 0.0537(13) 0.0043(11) -0.0122(14) -0.0135(13)
C23 0.0481(11) 0.0428(11) 0.0412(10) -0.0017(8) -0.0001(9) 0.0047(9)
C24 0.0468(11) 0.0450(11) 0.0384(10) -0.0001(8) 0.0047(9) 0.0085(9)
C25 0.0425(10) 0.0414(10) 0.0365(9) 0.0000(8) 0.0056(9) 0.0059(8)
C26 0.0454(11) 0.0474(11) 0.0393(10) -0.0020(8) 0.0052(9) 0.0057(9)
C27 0.0538(13) 0.0518(13) 0.0527(12) -0.0087(10) 0.0003(11) -0.0006(10)
C28 0.0619(14) 0.0425(12) 0.0696(15) -0.0009(10) 0.0100(13) -0.0022(11)
C29 0.0650(15) 0.0482(13) 0.0540(12) 0.0103(10) 0.0072(12) 0.0051(11)
C30 0.0516(12) 0.0489(12) 0.0395(10) 0.0023(9) 0.0031(10) 0.0060(10)
C31A 0.046(3) 0.044(4) 0.051(3) -0.011(3) -0.005(3) 0.004(3)
C32A 0.040(2) 0.052(4) 0.080(4) -0.022(3) -0.009(3) 0.011(2)
C31B 0.052(3) 0.053(4) 0.051(3) -0.008(3) -0.004(2) 0.008(3)
C32B 0.050(3) 0.069(5) 0.061(3) -0.007(3) -0.004(3) -0.002(3)
C33 0.0502(14) 0.0829(19) 0.0780(19) -0.0272(16) 0.0057(14) -0.0011(13)
C34 0.0540(13) 0.0487(12) 0.0554(13) -0.0160(10) 0.0054(11) -0.0101(10)
C35 0.0693(16) 0.0659(15) 0.0522(13) -0.0171(11) 0.0140(13) -0.0207(13)
C36 0.087(2) 0.0612(15) 0.0455(12) -0.0043(11) -0.0028(13) -0.0160(15)
C37 0.0711(16) 0.0645(16) 0.0487(13) -0.0013(11) -0.0119(13) -0.0007(13)
C38 0.0559(13) 0.0650(15) 0.0471(12) -0.0032(11) 0.0011(11) 0.0081(11)
C39 0.0510(12) 0.0482(12) 0.0446(11) -0.0091(9) -0.0009(10) 0.0034(9)

loop_
_atom_type_symbol
_atom_type_description
_atom_type_scat_dispersion_real
_atom_type_scat_dispersion_imag
_atom_type_scat_source
C C 0.0181 0.0091 'International Tables Vol C Tables 4.2.6.8 and 6.1.1.4'
H H 0.0000 0.0000 'International Tables Vol C Tables 4.2.6.8 and 6.1.1.4'
O O 0.0492 0.0322 'International Tables Vol C Tables 4.2.6.8 and 6.1.1.4'

loop_
_geom_angle_atom_site_label_1
_geom_angle_atom_site_label_2
_geom_angle_atom_site_label_3
_geom_angle
_geom_angle_publ_flag
C6 O2 H2 109.5 ?
C2 C1 C19 121.5(2) y
C2 C1 C11 117.1(2) y
C19 C1 C11 114.32(19) y
C2 C1 C3 58.79(14) y
C19 C1 C3 115.74(19) y
C11 C1 C3 118.27(19) y
C1 C2 C3 62.73(15) y
C1 C2 H2A 117.5 ?
C3 C2 H2A 117.5 ?
C1 C2 H2B 117.5 ?
C3 C2 H2B 117.5 ?
H2A C2 H2B 114.6 ?
C4 C3 C2 120.0(2) y
C4 C3 C1 120.2(2) y
C2 C3 C1 58.49(14) y
C4 C3 H3 115.4 ?
C2 C3 H3 115.4 ?
C1 C3 H3 115.4 ?
O1 C4 C5 120.5(2) y
O1 C4 C3 120.1(2) y
C5 C4 C3 119.4(2) y
C10 C5 C6 118.1(2) y
C10 C5 C4 121.90(19) y
C6 C5 C4 120.0(2) y
O2 C6 C7 117.7(2) y
O2 C6 C5 122.0(2) y
C7 C6 C5 120.3(2) y
C8 C7 C6 120.5(2) y
C8 C7 H7 119.7 ?
C6 C7 H7 119.7 ?
C7 C8 C9 120.7(2) y
C7 C8 H8 119.7 ?
C9 C8 H8 119.7 ?
C10 C9 C8 119.2(2) y
C10 C9 H9 120.4 ?
C8 C9 H9 120.4 ?
C9 C10 C5 121.3(2) y
C9 C10 H10 119.4 ?
C5 C10 H10 119.4 ?
C12 C11 C1 111.2(2) y
C12 C11 H11A 109.4 ?
C1 C11 H11A 109.4 ?
C12 C11 H11B 109.4 ?
C1 C11 H11B 109.4 ?
H11A C11 H11B 108.0 ?
C11 C12 C13 110.6(2) y
C11 C12 H12A 109.5 ?
C13 C12 H12A 109.5 ?
C11 C12 H12B 109.5 ?
C13 C12 H12B 109.5 ?
H12A C12 H12B 108.1 ?
C14 C13 C12 113.42(19) y
C14 C13 H13A 108.9 ?
C12 C13 H13A 108.9 ?
C14 C13 H13B 108.9 ?
C12 C13 H13B 108.9 ?
H13A C13 H13B 107.7 ?
C19 C14 C15 119.1(2) y
C19 C14 C13 122.62(19) y
C15 C14 C13 118.3(2) y
C16 C15 C14 121.8(3) y
C16 C15 H15 119.1 ?
C14 C15 H15 119.1 ?
C15 C16 C17 119.3(2) y
C15 C16 H16 120.3 ?
C17 C16 H16 120.3 ?
C18 C17 C16 120.3(3) y
C18 C17 H17 119.9 ?
C16 C17 H17 119.9 ?
C17 C18 C19 120.5(3) y
C17 C18 H18 119.8 ?
C19 C18 H18 119.8 ?
C14 C19 C18 119.0(2) y
C14 C19 C1 120.0(2) y
C18 C19 C1 120.9(2) y
C26 O4 H4 109.5 ?
C22 C21 C31B 105.7(4) y
C22 C21 C39 120.4(2) y
C31B C21 C39 119.6(3) y
C22 C21 C23 58.97(16) y
C31B C21 C23 121.0(3) y
C39 C21 C23 115.71(18) y
C22 C21 C31A 126.9(3) y
C39 C21 C31A 110.1(3) y
C23 C21 C31A 112.8(3) y
C21 C22 C23 62.24(15) y
C21 C22 H22A 117.5 ?
C23 C22 H22A 117.5 ?
C21 C22 H22B 117.5 ?
C23 C22 H22B 117.5 ?
H22A C22 H22B 114.6 ?
C24 C23 C22 121.79(19) y
C24 C23 C21 119.89(19) y
C22 C23 C21 58.79(16) y
C24 C23 H23 115.0 ?
C22 C23 H23 115.0 ?
C21 C23 H23 115.0 ?
O3 C24 C25 120.95(19) y
O3 C24 C23 120.90(19) y
C25 C24 C23 118.15(17) y
C30 C25 C26 117.63(19) y
C30 C25 C24 122.55(18) y
C26 C25 C24 119.81(18) y
O4 C26 C27 118.09(19) y
O4 C26 C25 122.01(18) y
C27 C26 C25 119.90(19) y
C28 C27 C26 121.0(2) y
C28 C27 H27 119.5 ?
C26 C27 H27 119.5 ?
C27 C28 C29 119.8(2) y
C27 C28 H28 120.1 ?
C29 C28 H28 120.1 ?
C30 C29 C28 120.0(2) y
C30 C29 H29 120.0 ?
C28 C29 H29 120.0 ?
C29 C30 C25 121.6(2) y
C29 C30 H30 119.2 ?
C25 C30 H30 119.2 ?
C32A C31A C21 107.4(5) y
C32A C31A H31A 110.2 ?
C21 C31A H31A 110.2 ?
C32A C31A H31B 110.2 ?
C21 C31A H31B 110.2 ?
H31A C31A H31B 108.5 ?
C33 C32A C31A 108.4(5) y
C33 C32A H32A 110.0 ?
C31A C32A H32A 110.0 ?
C33 C32A H32B 110.0 ?
C31A C32A H32B 110.0 ?
H32A C32A H32B 108.4 ?
C32B C31B C21 106.8(5) y
C32B C31B H31C 110.4 ?
C21 C31B H31C 110.4 ?
C32B C31B H31D 110.4 ?
C21 C31B H31D 110.4 ?
H31C C31B H31D 108.6 ?
C31B C32B C33 111.5(5) y
C31B C32B H32C 109.3 ?
C33 C32B H32C 109.3 ?
C31B C32B H32D 109.3 ?
C33 C32B H32D 109.3 ?
H32C C32B H32D 108.0 ?
C32A C33 C34 114.3(3) y
C34 C33 C32B 110.5(3) y
C32A C33 H33A 108.7 ?
C34 C33 H33A 108.7 ?
C32B C33 H33A 77.6 ?
C32A C33 H33B 108.7 ?
C34 C33 H33B 108.7 ?
C32B C33 H33B 136.1 ?
H33A C33 H33B 107.6 ?
C35 C34 C39 118.9(2) y
C35 C34 C33 119.4(2) y
C39 C34 C33 121.7(2) y
C34 C35 C36 122.0(2) y
C34 C35 H35 119.0 ?
C36 C35 H35 119.0 ?
C37 C36 C35 118.7(2) y
C37 C36 H36 120.6 ?
C35 C36 H36 120.6 ?
C36 C37 C38 120.2(3) y
C36 C37 H37 119.9 ?
C38 C37 H37 119.9 ?
C37 C38 C39 121.7(2) y
C37 C38 H38 119.1 ?
C39 C38 H38 119.1 ?
C34 C39 C38 118.4(2) y
C34 C39 C21 120.3(2) y
C38 C39 C21 121.3(2) y

loop_
_geom_bond_atom_site_label_1
_geom_bond_atom_site_label_2
_geom_bond_distance
_geom_bond_publ_flag
O1 C4 1.241(3) y
O2 C6 1.351(3) y
O2 H2 0.8400 ?
C1 C2 1.492(3) y
C1 C19 1.498(3) y
C1 C11 1.506(3) y
C1 C3 1.555(3) y
C2 C3 1.497(3) y
C2 H2a 0.9900 ?
C2 H2b 0.9900 ?
C3 C4 1.475(3) y
C3 H3 1.0000 ?
C4 C5 1.468(3) y
C5 C10 1.405(3) y
C5 C6 1.406(3) y
C6 C7 1.385(3) y
C7 C8 1.362(4) y
C7 H7 0.9500 ?
C8 C9 1.401(3) y
C8 H8 0.9500 ?
C9 C10 1.373(3) y
C9 H9 0.9500 ?
C10 H10 0.9500 ?
C11 C12 1.499(3) y
C11 H11a 0.9900 ?
C11 H11b 0.9900 ?
C12 C13 1.528(3) y
C12 H12a 0.9900 ?
C12 H12b 0.9900 ?
C13 C14 1.514(4) y
C13 H13a 0.9900 ?
C13 H13b 0.9900 ?
C14 C19 1.390(3) y
C14 C15 1.395(3) y
C15 C16 1.367(4) y
C15 H15 0.9500 ?
C16 C17 1.383(4) y
C16 H16 0.9500 ?
C17 C18 1.381(4) y
C17 H17 0.9500 ?
C18 C19 1.404(3) y
C18 H18 0.9500 ?
O3 C24 1.237(2) y
O4 C26 1.351(2) y
O4 H4 0.8400 ?
C21 C22 1.492(4) y
C21 C31b 1.503(6) y
C21 C39 1.506(3) y
C21 C23 1.543(3) y
C21 C31a 1.597(6) y
C22 C23 1.495(3) y
C22 H22a 0.9900 ?
C22 H22b 0.9900 ?
C23 C24 1.477(3) y
C23 H23 1.0000 ?
C24 C25 1.472(3) y
C25 C30 1.404(3) y
C25 C26 1.408(3) y
C26 C27 1.391(3) y
C27 C28 1.366(3) y
C27 H27 0.9500 ?
C28 C29 1.392(3) y
C28 H28 0.9500 ?
C29 C30 1.366(3) y
C29 H29 0.9500 ?
C30 H30 0.9500 ?
C31a C32a 1.537(9) y
C31a H31a 0.9900 ?
C31a H31b 0.9900 ?
C32a C33 1.373(6) y
C32a H32a 0.9900 ?
C32a H32b 0.9900 ?
C31b C32b 1.499(10) y
C31b H31c 0.9900 ?
C31b H31d 0.9900 ?
C32b C33 1.639(6) y
C32b H32c 0.9900 ?
C32b H32d 0.9900 ?
C33 C34 1.507(4) y
C33 H33a 0.9900 ?
C33 H33b 0.9900 ?
C34 C35 1.392(3) y
C34 C39 1.397(3) y
C35 C36 1.393(4) y
C35 H35 0.9500 ?
C36 C37 1.370(4) y
C36 H36 0.9500 ?
C37 C38 1.382(3) y
C37 H37 0.9500 ?
C38 C39 1.398(3) y
C38 H38 0.9500 ?

loop_
_geom_hbond_atom_site_label_D
_geom_hbond_atom_site_label_H
_geom_hbond_atom_site_label_A
_geom_hbond_distance_DH
_geom_hbond_distance_HA
_geom_hbond_distance_DA
_geom_hbond_angle_DHA
O2 H2 O1 0.84 1.82 2.556(2) 146.1
O4 H4 O3 0.84 1.82 2.561(2) 145.7
